data_1550471
loop_
_publ_author_name
'Braunschweig, Holger'
'Kupfer, Thomas'
'Hofmann, Alexander'
'Tr\"oster, Tobias'

_publ_section_title
;
 Monomeric Cp3tAl(I): Synthesis, reactivity, and the concept of valence
 isomerism
;
_journal_name_full 'Chemical Science'
_journal_paper_doi 10.1039/C8SC05175E
_journal_year 2019
_chemical_absolute_configuration unk
_chemical_formula_moiety 'C34 H58 Al2 Br2'
_chemical_formula_sum 'C34 H58 Al2 Br2'
_chemical_formula_weight 680.58
_space_group_crystal_system monoclinic
_space_group_IT_number 9
_space_group_name_Hall 'C -2yc'
_space_group_name_H-M_alt 'C 1 c 1'
_symmetry_space_group_name_Hall 'C -2yc'
_symmetry_space_group_name_H-M 'C 1 c 1'
_atom_sites_solution_hydrogens geom
_atom_sites_solution_primary iterative
_atom_sites_solution_secondary difmap
_audit_creation_method SHELXL-2014/7
_audit_update_record
;
2018-11-09 deposited with the CCDC.
2019-01-14 downloaded from the CCDC.
;
_cell_angle_alpha 90
_cell_angle_beta 93.33(2)
_cell_angle_gamma 90
_cell_formula_units_Z 4
_cell_length_a 19.582(6)
_cell_length_b 8.479(2)
_cell_length_c 21.301(8)
_cell_measurement_reflns_used 9812
_cell_measurement_temperature 100(2)
_cell_measurement_theta_max 27.13
_cell_measurement_theta_min 2.62
_cell_volume 3530.8(19)
_computing_cell_refinement 'Saint+ ver. V8.38A (Bruker AXS)'
_computing_data_collection 'APEX2 ver. 2014.9 (Bruker AXS)'
_computing_data_reduction 'Saint+ ver. V8.38A (Bruker AXS)'
_computing_molecular_graphics 'ShelXLe (Huebschle et all, 2011)'
_computing_publication_material 'SHELXL-2016/6 (Sheldrick, 2016)'
_computing_structure_refinement 'SHELXL-2016/6 (Sheldrick, 2016)'
_computing_structure_solution 'SHELXT (Sheldrick, 2014)'
_diffrn_ambient_temperature 100(2)
_diffrn_detector 'CMOS area detector (Photon 100)'
_diffrn_detector_area_resol_mean 10.24
_diffrn_measured_fraction_theta_full 0.997
_diffrn_measured_fraction_theta_max 0.997
_diffrn_measurement_device_type 'Bruker D8 Quest'
_diffrn_measurement_method '\f and \w scans'
_diffrn_radiation_monochromator 'multi-layer mirror'
_diffrn_radiation_type MoK\a
_diffrn_radiation_wavelength 0.71073
_diffrn_reflns_av_R_equivalents 0.0588
_diffrn_reflns_av_unetI/netI 0.0360
_diffrn_reflns_Laue_measured_fraction_full 0.997
_diffrn_reflns_Laue_measured_fraction_max 0.997
_diffrn_reflns_limit_h_max 24
_diffrn_reflns_limit_h_min -24
_diffrn_reflns_limit_k_max 10
_diffrn_reflns_limit_k_min -10
_diffrn_reflns_limit_l_max 26
_diffrn_reflns_limit_l_min -26
_diffrn_reflns_number 48578
_diffrn_reflns_point_group_measured_fraction_full 0.997
_diffrn_reflns_point_group_measured_fraction_max 0.997
_diffrn_reflns_theta_full 26.000
_diffrn_reflns_theta_max 26.021
_diffrn_reflns_theta_min 2.242
_diffrn_source 'microfocus sealed tube (Incoatec ImS)'
_exptl_absorpt_coefficient_mu 2.366
_exptl_absorpt_correction_T_max 0.6941
_exptl_absorpt_correction_T_min 0.5801
_exptl_absorpt_correction_type multi-scan
_exptl_absorpt_process_details 'SadAbs 2016/2 (Bruker AXS)'
_exptl_crystal_colour colourless
_exptl_crystal_density_diffrn 1.280
_exptl_crystal_description block
_exptl_crystal_F_000 1432
_exptl_crystal_size_max 0.216
_exptl_crystal_size_mid 0.21
_exptl_crystal_size_min 0.143
_refine_diff_density_max 1.109
_refine_diff_density_min -0.798
_refine_diff_density_rms 0.120
_refine_ls_abs_structure_details
;
 Flack x determined using 2980 quotients [(I+)-(I-)]/[(I+)+(I-)]
 (Parsons, Flack and Wagner, Acta Cryst. B69 (2013) 249-259).
;
_refine_ls_abs_structure_Flack -0.001(4)
_refine_ls_extinction_method none
_refine_ls_goodness_of_fit_ref 1.186
_refine_ls_hydrogen_treatment constr
_refine_ls_matrix_type full
_refine_ls_number_parameters 362
_refine_ls_number_reflns 6954
_refine_ls_number_restraints 2
_refine_ls_restrained_S_all 1.185
_refine_ls_R_factor_all 0.0428
_refine_ls_R_factor_gt 0.0370
_refine_ls_shift/su_max 0.000
_refine_ls_shift/su_mean 0.000
_refine_ls_structure_factor_coef Fsqd
_refine_ls_weighting_details 'w=1/[\s^2^(Fo^2^)+(0.0566P)^2^+13.2882P] where P=(Fo^2^+2Fc^2^)/3'
_refine_ls_weighting_scheme calc
_refine_ls_wR_factor_gt 0.1147
_refine_ls_wR_factor_ref 0.1182
_reflns_Friedel_coverage 0.999
_reflns_Friedel_fraction_full 0.997
_reflns_Friedel_fraction_max 0.997
_reflns_number_gt 6394
_reflns_number_total 6954
_reflns_threshold_expression 'I > 2\s(I)'
_cod_data_source_file c8sc05175e2.cif
_cod_data_source_block 4
_cod_original_cell_volume 3531(2)
_cod_database_code 1550471
_shelx_shelxl_version_number 2016/6
_shelx_space_group_comment
;
The symmetry employed for this shelxl refinement is uniquely defined
by the following loop, which should always be used as a source of
symmetry information in preference to the above space-group names.
They are only intended as comments.
;
_shelx_estimated_absorpt_t_min 0.629
_shelx_estimated_absorpt_t_max 0.728

loop_
_space_group_symop_operation_xyz
'x, y, z'
'x, -y, z+1/2'
'x+1/2, y+1/2, z'
'x+1/2, -y+1/2, z+1/2'

loop_
_atom_site_label
_atom_site_type_symbol
_atom_site_fract_x
_atom_site_fract_y
_atom_site_fract_z
_atom_site_U_iso_or_equiv
_atom_site_adp_type
_atom_site_occupancy
_atom_site_site_symmetry_order
_atom_site_calc_flag
_atom_site_refinement_flags_posn
_atom_site_refinement_flags_adp
Br1 Br 0.41647(3) 1.07580(9) 0.46563(3) 0.0243(2) Uani 1 1 d . .
Al1 Al 0.44771(10) 0.6766(2) 0.54420(10) 0.0142(4) Uani 1 1 d . .
Br2 Br 0.58962(3) 0.92129(8) 0.51478(3) 0.01932(19) Uani 1 1 d . .
Al2 Al 0.48944(10) 0.8595(2) 0.45629(10) 0.0135(4) Uani 1 1 d . .
C1_1 C 0.4953(3) 0.5176(8) 0.6163(3) 0.0135(13) Uani 1 1 d . .
C2_1 C 0.4321(3) 0.4523(8) 0.5916(3) 0.0136(13) Uani 1 1 d . .
H2_1 H 0.427420 0.348014 0.569901 0.016 Uiso 1 1 calc R U
C3_1 C 0.3759(3) 0.5544(8) 0.6044(3) 0.0123(13) Uani 1 1 d . .
C4_1 C 0.4054(3) 0.6925(8) 0.6370(3) 0.0131(13) Uani 1 1 d . .
C5_1 C 0.4776(3) 0.6630(8) 0.6441(3) 0.0143(13) Uani 1 1 d . .
H5_1 H 0.511310 0.735556 0.666307 0.017 Uiso 1 1 calc R U
C6_1 C 0.5659(4) 0.4429(8) 0.6128(4) 0.0174(15) Uani 1 1 d . .
C7_1 C 0.5782(4) 0.3995(10) 0.5447(4) 0.0266(17) Uani 1 1 d . .
H7A_1 H 0.625519 0.363536 0.541956 0.040 Uiso 1 1 calc R U
H7AB_1 H 0.570303 0.492276 0.517796 0.040 Uiso 1 1 calc R U
H7AC_1 H 0.546783 0.315030 0.530692 0.040 Uiso 1 1 calc R U
C8_1 C 0.6209(4) 0.5567(10) 0.6377(4) 0.0256(17) Uani 1 1 d . .
H8A_1 H 0.666074 0.508876 0.633887 0.038 Uiso 1 1 calc R U
H8AB_1 H 0.614330 0.579826 0.682034 0.038 Uiso 1 1 calc R U
H8AC_1 H 0.617924 0.654671 0.613337 0.038 Uiso 1 1 calc R U
C9_1 C 0.5686(4) 0.2916(9) 0.6526(4) 0.0270(18) Uani 1 1 d . .
H9A_1 H 0.612884 0.239727 0.649049 0.041 Uiso 1 1 calc R U
H9AB_1 H 0.531847 0.220149 0.637490 0.041 Uiso 1 1 calc R U
H9AC_1 H 0.562622 0.318397 0.696725 0.041 Uiso 1 1 calc R U
C10_1 C 0.3021(4) 0.5092(8) 0.5847(3) 0.0158(14) Uani 1 1 d . .
C11_1 C 0.3002(4) 0.3390(10) 0.5597(4) 0.0268(17) Uani 1 1 d . .
H11A_1 H 0.252693 0.308332 0.548956 0.040 Uiso 1 1 calc R U
H11B_1 H 0.320031 0.267798 0.592103 0.040 Uiso 1 1 calc R U
H11C_1 H 0.326638 0.332372 0.522122 0.040 Uiso 1 1 calc R U
C12_1 C 0.2570(4) 0.5088(9) 0.6421(4) 0.0211(15) Uani 1 1 d . .
H12A_1 H 0.210612 0.474864 0.628750 0.032 Uiso 1 1 calc R U
H12B_1 H 0.255475 0.615401 0.659768 0.032 Uiso 1 1 calc R U
H12C_1 H 0.276514 0.436035 0.674065 0.032 Uiso 1 1 calc R U
C13_1 C 0.2716(4) 0.6148(9) 0.5310(4) 0.0196(15) Uani 1 1 d . .
H13A_1 H 0.224328 0.582546 0.520120 0.029 Uiso 1 1 calc R U
H13B_1 H 0.298831 0.603696 0.494122 0.029 Uiso 1 1 calc R U
H13C_1 H 0.272261 0.725076 0.544813 0.029 Uiso 1 1 calc R U
C14_1 C 0.3759(3) 0.8423(8) 0.6662(3) 0.0161(14) Uani 1 1 d . .
C15_1 C 0.3634(4) 0.8063(10) 0.7352(4) 0.0244(16) Uani 1 1 d . .
H15A_1 H 0.352570 0.904336 0.756855 0.037 Uiso 1 1 calc R U
H15B_1 H 0.404649 0.759076 0.755589 0.037 Uiso 1 1 calc R U
H15C_1 H 0.325081 0.732536 0.737196 0.037 Uiso 1 1 calc R U
C16_1 C 0.3111(4) 0.9086(9) 0.6325(4) 0.0238(17) Uani 1 1 d . .
H16A_1 H 0.299094 1.008794 0.651890 0.036 Uiso 1 1 calc R U
H16B_1 H 0.273482 0.833386 0.635813 0.036 Uiso 1 1 calc R U
H16C_1 H 0.319234 0.925996 0.588031 0.036 Uiso 1 1 calc R U
C17_1 C 0.4288(4) 0.9774(9) 0.6639(4) 0.0199(15) Uani 1 1 d . .
H17A_1 H 0.409608 1.073889 0.681018 0.030 Uiso 1 1 calc R U
H17B_1 H 0.439908 0.995644 0.620176 0.030 Uiso 1 1 calc R U
H17C_1 H 0.470477 0.948225 0.688895 0.030 Uiso 1 1 calc R U
C1_2 C 0.4904(3) 0.7434(8) 0.3712(3) 0.0131(13) Uani 1 1 d . .
C2_2 C 0.5546(4) 0.6622(8) 0.3802(3) 0.0153(14) Uani 1 1 d . .
H2_2 H 0.559217 0.556087 0.394111 0.018 Uiso 1 1 calc R U
C3_2 C 0.6090(3) 0.7575(8) 0.3660(3) 0.0132(13) Uani 1 1 d . .
C4_2 C 0.5802(4) 0.9105(8) 0.3459(3) 0.0132(13) Uani 1 1 d . .
C5_2 C 0.5092(4) 0.8987(8) 0.3479(3) 0.0146(13) Uani 1 1 d . .
H5_2 H 0.477727 0.979859 0.335790 0.018 Uiso 1 1 calc R U
C6_2 C 0.4250(4) 0.6555(9) 0.3463(3) 0.0165(14) Uani 1 1 d . .
C7_2 C 0.4337(4) 0.6176(10) 0.2765(3) 0.0267(17) Uani 1 1 d . .
H7A_2 H 0.392185 0.566388 0.258552 0.040 Uiso 1 1 calc R U
H7AB_2 H 0.472855 0.546794 0.272962 0.040 Uiso 1 1 calc R U
H7AC_2 H 0.441660 0.715546 0.253629 0.040 Uiso 1 1 calc R U
C8_2 C 0.3605(4) 0.7565(10) 0.3507(4) 0.0278(17) Uani 1 1 d . .
H8A_2 H 0.321440 0.702395 0.329383 0.042 Uiso 1 1 calc R U
H8AB_2 H 0.367289 0.858716 0.330555 0.042 Uiso 1 1 calc R U
H8AC_2 H 0.351409 0.772897 0.395014 0.042 Uiso 1 1 calc R U
C9_2 C 0.4155(4) 0.5004(9) 0.3816(4) 0.0227(16) Uani 1 1 d . .
H9A_2 H 0.374091 0.447304 0.364391 0.034 Uiso 1 1 calc R U
H9AB_2 H 0.411165 0.522402 0.426309 0.034 Uiso 1 1 calc R U
H9AC_2 H 0.455251 0.432281 0.376503 0.034 Uiso 1 1 calc R U
C10_2 C 0.6817(3) 0.6864(8) 0.3689(3) 0.0157(14) Uani 1 1 d . .
C11_2 C 0.6895(4) 0.5675(9) 0.4228(4) 0.0209(16) Uani 1 1 d . .
H11A_2 H 0.736305 0.525807 0.425468 0.031 Uiso 1 1 calc R U
H11B_2 H 0.657102 0.480657 0.415114 0.031 Uiso 1 1 calc R U
H11C_2 H 0.680250 0.619757 0.462468 0.031 Uiso 1 1 calc R U
C12_2 C 0.6905(4) 0.5993(9) 0.3065(4) 0.0239(16) Uani 1 1 d . .
H12A_2 H 0.735049 0.546203 0.308131 0.036 Uiso 1 1 calc R U
H12B_2 H 0.688077 0.675210 0.271733 0.036 Uiso 1 1 calc R U
H12C_2 H 0.654046 0.520861 0.299816 0.036 Uiso 1 1 calc R U
C13_2 C 0.7421(4) 0.7998(10) 0.3799(4) 0.0259(17) Uani 1 1 d . .
H13A_2 H 0.784965 0.739945 0.381659 0.039 Uiso 1 1 calc R U
H13B_2 H 0.737824 0.855794 0.419715 0.039 Uiso 1 1 calc R U
H13C_2 H 0.742089 0.876127 0.345354 0.039 Uiso 1 1 calc R U
C14_2 C 0.6125(4) 1.0654(8) 0.3253(3) 0.0154(14) Uani 1 1 d . .
C15_2 C 0.6514(4) 1.0406(10) 0.2654(4) 0.0244(17) Uani 1 1 d . .
H15A_2 H 0.672494 1.140121 0.253482 0.037 Uiso 1 1 calc R U
H15B_2 H 0.619390 1.005069 0.231182 0.037 Uiso 1 1 calc R U
H15C_2 H 0.686974 0.960641 0.273314 0.037 Uiso 1 1 calc R U
C16_2 C 0.6598(4) 1.1399(9) 0.3779(4) 0.0223(16) Uani 1 1 d . .
H16A_2 H 0.681622 1.234324 0.361625 0.033 Uiso 1 1 calc R U
H16B_2 H 0.695094 1.063568 0.391859 0.033 Uiso 1 1 calc R U
H16C_2 H 0.632785 1.168853 0.413391 0.033 Uiso 1 1 calc R U
C17_2 C 0.5581(4) 1.1909(9) 0.3098(4) 0.0237(16) Uani 1 1 d . .
H17A_2 H 0.580287 1.289069 0.297768 0.035 Uiso 1 1 calc R U
H17B_2 H 0.531741 1.209912 0.346817 0.035 Uiso 1 1 calc R U
H17C_2 H 0.527305 1.154291 0.274904 0.035 Uiso 1 1 calc R U

loop_
_atom_site_aniso_label
_atom_site_aniso_U_11
_atom_site_aniso_U_22
_atom_site_aniso_U_33
_atom_site_aniso_U_23
_atom_site_aniso_U_13
_atom_site_aniso_U_12
Br1 0.0274(4) 0.0189(4) 0.0270(4) -0.0008(3) 0.0048(3) 0.0108(3)
Al1 0.0102(9) 0.0145(10) 0.0180(10) 0.0015(8) 0.0030(7) -0.0001(8)
Br2 0.0151(4) 0.0218(4) 0.0209(4) -0.0016(3) 0.0000(3) -0.0061(3)
Al2 0.0095(9) 0.0121(10) 0.0190(10) -0.0004(8) 0.0014(7) 0.0011(8)
C1_1 0.010(3) 0.011(3) 0.019(3) 0.001(3) 0.001(2) 0.001(3)
C2_1 0.012(3) 0.012(3) 0.018(3) 0.004(3) 0.003(2) -0.002(3)
C3_1 0.010(3) 0.010(3) 0.017(3) 0.000(2) 0.005(2) -0.001(3)
C4_1 0.015(3) 0.011(3) 0.014(3) 0.000(3) 0.002(2) 0.001(3)
C5_1 0.013(3) 0.014(3) 0.016(3) 0.001(3) -0.001(2) 0.002(3)
C6_1 0.014(4) 0.014(4) 0.024(4) 0.001(3) 0.002(3) -0.001(3)
C7_1 0.013(4) 0.033(5) 0.035(5) -0.003(3) 0.009(3) 0.010(3)
C8_1 0.006(3) 0.024(4) 0.047(5) 0.002(3) -0.004(3) 0.001(3)
C9_1 0.020(4) 0.018(4) 0.043(5) 0.009(3) 0.005(3) 0.010(3)
C10_1 0.014(3) 0.013(3) 0.021(3) 0.002(3) 0.001(3) 0.000(3)
C11_1 0.018(4) 0.021(4) 0.041(5) -0.007(3) -0.001(3) -0.002(3)
C12_1 0.015(3) 0.025(4) 0.025(4) -0.001(3) 0.006(3) -0.005(3)
C13_1 0.013(3) 0.017(3) 0.028(4) 0.003(3) -0.004(3) -0.005(3)
C14_1 0.010(3) 0.013(3) 0.026(4) -0.004(3) 0.002(3) 0.003(3)
C15_1 0.026(4) 0.024(4) 0.023(4) -0.008(3) 0.009(3) 0.001(3)
C16_1 0.014(3) 0.015(4) 0.042(5) -0.006(3) -0.001(3) 0.006(3)
C17_1 0.015(4) 0.013(4) 0.033(4) -0.005(3) 0.005(3) -0.002(3)
C1_2 0.008(3) 0.014(3) 0.017(3) 0.000(3) 0.002(2) -0.002(3)
C2_2 0.013(3) 0.012(3) 0.021(3) 0.000(3) 0.003(3) -0.002(3)
C3_2 0.012(3) 0.012(3) 0.016(3) -0.003(3) 0.004(2) -0.001(3)
C4_2 0.016(3) 0.011(3) 0.013(3) -0.002(2) 0.003(2) 0.000(3)
C5_2 0.014(3) 0.015(3) 0.015(3) 0.001(3) -0.002(2) -0.002(3)
C6_2 0.010(3) 0.016(4) 0.024(4) 0.001(3) 0.002(3) -0.006(3)
C7_2 0.033(4) 0.029(4) 0.018(4) -0.001(3) -0.003(3) -0.012(4)
C8_2 0.014(4) 0.021(4) 0.047(5) -0.004(4) -0.002(3) 0.000(3)
C9_2 0.021(4) 0.019(4) 0.028(4) -0.001(3) 0.002(3) -0.009(3)
C10_2 0.007(3) 0.015(3) 0.025(4) -0.002(3) 0.003(3) -0.004(3)
C11_2 0.013(3) 0.013(4) 0.037(4) -0.002(3) 0.001(3) -0.002(3)
C12_2 0.020(4) 0.023(4) 0.030(4) -0.008(3) 0.008(3) -0.001(3)
C13_2 0.011(3) 0.020(4) 0.046(5) 0.001(3) -0.002(3) -0.006(3)
C14_2 0.015(4) 0.011(3) 0.020(4) 0.001(3) 0.002(3) -0.006(3)
C15_2 0.029(4) 0.023(4) 0.022(4) -0.001(3) 0.008(3) -0.009(3)
C16_2 0.028(4) 0.013(3) 0.026(4) -0.002(3) 0.001(3) -0.006(3)
C17_2 0.019(4) 0.018(4) 0.034(4) 0.006(3) -0.002(3) -0.001(3)

loop_
_atom_type_symbol
_atom_type_description
_atom_type_scat_dispersion_real
_atom_type_scat_dispersion_imag
_atom_type_scat_source
C C 0.0033 0.0016 'International Tables Vol C Tables 4.2.6.8 and 6.1.1.4'
H H 0.0000 0.0000 'International Tables Vol C Tables 4.2.6.8 and 6.1.1.4'
Al Al 0.0645 0.0514 'International Tables Vol C Tables 4.2.6.8 and 6.1.1.4'
Br Br -0.2901 2.4595 'International Tables Vol C Tables 4.2.6.8 and 6.1.1.4'

loop_
_exptl_crystal_face_index_h
_exptl_crystal_face_index_k
_exptl_crystal_face_index_l
_exptl_crystal_face_perp_dist
0.00 -1.00 -1.00 0.0670
1.00 2.00 -2.00 0.1010
-1.00 -1.00 2.00 0.0910
1.00 1.00 -2.00 0.1060
1.00 -1.00 -2.00 0.0790
-1.00 1.00 2.00 0.0770
1.00 0.00 -2.00 0.0840
-1.00 0.00 2.00 0.0680
-2.00 1.00 2.00 0.0910
-1.00 0.00 1.00 0.0950
-2.00 1.00 1.00 0.0930
2.00 -1.00 2.00 0.1020
-2.00 1.00 -2.00 0.1060
2.00 0.00 1.00 0.0730
-2.00 0.00 -1.00 0.0960
1.00 1.00 2.00 0.0790
-1.00 -1.00 -2.00 0.0620
0.00 0.00 1.00 0.0470
0.00 0.00 -1.00 0.0660
0.00 1.00 2.00 0.0620

loop_
_geom_angle_atom_site_label_1
_geom_angle_atom_site_label_2
_geom_angle_atom_site_label_3
_geom_angle
C5_1 Al1 C2_1 62.5(3)
C5_1 Al1 C4_1 38.3(2)
C2_1 Al1 C4_1 64.3(3)
C5_1 Al1 C1_1 37.7(3)
C2_1 Al1 C1_1 37.9(3)
C4_1 Al1 C1_1 64.9(3)
C5_1 Al1 C3_1 63.5(3)
C2_1 Al1 C3_1 38.2(2)
C4_1 Al1 C3_1 38.8(2)
C1_1 Al1 C3_1 64.4(2)
C5_1 Al1 Al2 131.1(2)
C2_1 Al1 Al2 155.7(2)
C4_1 Al1 Al2 139.9(2)
C1_1 Al1 Al2 136.7(2)
C3_1 Al1 Al2 158.9(2)
C1_2 Al2 Br2 121.9(2)
C1_2 Al2 Br1 119.0(2)
Br2 Al2 Br1 106.18(9)
C1_2 Al2 C5_2 37.5(2)
Br2 Al2 C5_2 107.96(19)
Br1 Al2 C5_2 96.17(19)
C1_2 Al2 Al1 111.5(2)
Br2 Al2 Al1 92.24(8)
Br1 Al2 Al1 100.79(9)
C5_2 Al2 Al1 148.8(2)
C5_1 C1_1 C2_1 105.3(6)
C5_1 C1_1 C6_1 128.7(6)
C2_1 C1_1 C6_1 126.1(6)
C5_1 C1_1 Al1 70.0(4)
C2_1 C1_1 Al1 70.1(4)
C6_1 C1_1 Al1 124.5(5)
C1_1 C2_1 C3_1 110.7(6)
C1_1 C2_1 Al1 72.0(4)
C3_1 C2_1 Al1 72.1(4)
C1_1 C2_1 H2_1 124.6
C3_1 C2_1 H2_1 124.6
Al1 C2_1 H2_1 124.6
C2_1 C3_1 C4_1 106.5(6)
C2_1 C3_1 C10_1 121.2(6)
C4_1 C3_1 C10_1 132.2(6)
C2_1 C3_1 Al1 69.7(4)
C4_1 C3_1 Al1 69.7(4)
C10_1 C3_1 Al1 125.4(5)
C5_1 C4_1 C3_1 105.7(6)
C5_1 C4_1 C14_1 119.5(6)
C3_1 C4_1 C14_1 134.6(6)
C5_1 C4_1 Al1 70.3(4)
C3_1 C4_1 Al1 71.5(4)
C14_1 C4_1 Al1 125.8(5)
C1_1 C5_1 C4_1 111.7(6)
C1_1 C5_1 Al1 72.3(4)
C4_1 C5_1 Al1 71.3(4)
C1_1 C5_1 H5_1 124.1
C4_1 C5_1 H5_1 124.1
Al1 C5_1 H5_1 124.1
C8_1 C6_1 C1_1 110.2(6)
C8_1 C6_1 C7_1 109.6(7)
C1_1 C6_1 C7_1 109.9(6)
C8_1 C6_1 C9_1 109.6(6)
C1_1 C6_1 C9_1 108.8(6)
C7_1 C6_1 C9_1 108.7(6)
C6_1 C7_1 H7A_1 109.5
C6_1 C7_1 H7AB_1 109.5
H7A_1 C7_1 H7AB_1 109.5
C6_1 C7_1 H7AC_1 109.5
H7A_1 C7_1 H7AC_1 109.5
H7AB_1 C7_1 H7AC_1 109.5
C6_1 C8_1 H8A_1 109.5
C6_1 C8_1 H8AB_1 109.5
H8A_1 C8_1 H8AB_1 109.5
C6_1 C8_1 H8AC_1 109.5
H8A_1 C8_1 H8AC_1 109.5
H8AB_1 C8_1 H8AC_1 109.5
C6_1 C9_1 H9A_1 109.5
C6_1 C9_1 H9AB_1 109.5
H9A_1 C9_1 H9AB_1 109.5
C6_1 C9_1 H9AC_1 109.5
H9A_1 C9_1 H9AC_1 109.5
H9AB_1 C9_1 H9AC_1 109.5
C3_1 C10_1 C11_1 109.5(6)
C3_1 C10_1 C13_1 112.1(6)
C11_1 C10_1 C13_1 106.7(6)
C3_1 C10_1 C12_1 110.9(6)
C11_1 C10_1 C12_1 105.5(6)
C13_1 C10_1 C12_1 111.8(6)
C10_1 C11_1 H11A_1 109.5
C10_1 C11_1 H11B_1 109.5
H11A_1 C11_1 H11B_1 109.5
C10_1 C11_1 H11C_1 109.5
H11A_1 C11_1 H11C_1 109.5
H11B_1 C11_1 H11C_1 109.5
C10_1 C12_1 H12A_1 109.5
C10_1 C12_1 H12B_1 109.5
H12A_1 C12_1 H12B_1 109.5
C10_1 C12_1 H12C_1 109.5
H12A_1 C12_1 H12C_1 109.5
H12B_1 C12_1 H12C_1 109.5
C10_1 C13_1 H13A_1 109.5
C10_1 C13_1 H13B_1 109.5
H13A_1 C13_1 H13B_1 109.5
C10_1 C13_1 H13C_1 109.5
H13A_1 C13_1 H13C_1 109.5
H13B_1 C13_1 H13C_1 109.5
C16_1 C14_1 C15_1 110.5(6)
C16_1 C14_1 C4_1 115.7(6)
C15_1 C14_1 C4_1 107.9(6)
C16_1 C14_1 C17_1 104.6(6)
C15_1 C14_1 C17_1 108.8(6)
C4_1 C14_1 C17_1 109.2(5)
C14_1 C15_1 H15A_1 109.5
C14_1 C15_1 H15B_1 109.5
H15A_1 C15_1 H15B_1 109.5
C14_1 C15_1 H15C_1 109.5
H15A_1 C15_1 H15C_1 109.5
H15B_1 C15_1 H15C_1 109.5
C14_1 C16_1 H16A_1 109.5
C14_1 C16_1 H16B_1 109.5
H16A_1 C16_1 H16B_1 109.5
C14_1 C16_1 H16C_1 109.5
H16A_1 C16_1 H16C_1 109.5
H16B_1 C16_1 H16C_1 109.5
C14_1 C17_1 H17A_1 109.5
C14_1 C17_1 H17B_1 109.5
H17A_1 C17_1 H17B_1 109.5
C14_1 C17_1 H17C_1 109.5
H17A_1 C17_1 H17C_1 109.5
H17B_1 C17_1 H17C_1 109.5
C2_2 C1_2 C5_2 103.9(6)
C2_2 C1_2 C6_2 121.0(6)
C5_2 C1_2 C6_2 122.5(6)
C2_2 C1_2 Al2 99.5(4)
C5_2 C1_2 Al2 83.4(4)
C6_2 C1_2 Al2 118.8(5)
C3_2 C2_2 C1_2 111.7(6)
C3_2 C2_2 H2_2 124.1
C1_2 C2_2 H2_2 124.1
C2_2 C3_2 C4_2 106.9(6)
C2_2 C3_2 C10_2 118.9(6)
C4_2 C3_2 C10_2 134.0(6)
C5_2 C4_2 C3_2 107.1(6)
C5_2 C4_2 C14_2 119.9(6)
C3_2 C4_2 C14_2 133.0(6)
C4_2 C5_2 C1_2 110.3(6)
C4_2 C5_2 Al2 104.9(4)
C1_2 C5_2 Al2 59.2(4)
C4_2 C5_2 H5_2 124.9
C1_2 C5_2 H5_2 124.9
Al2 C5_2 H5_2 102.9
C9_2 C6_2 C8_2 109.0(6)
C9_2 C6_2 C7_2 108.5(6)
C8_2 C6_2 C7_2 108.2(7)
C9_2 C6_2 C1_2 111.6(6)
C8_2 C6_2 C1_2 112.2(6)
C7_2 C6_2 C1_2 107.2(6)
C6_2 C7_2 H7A_2 109.5
C6_2 C7_2 H7AB_2 109.5
H7A_2 C7_2 H7AB_2 109.5
C6_2 C7_2 H7AC_2 109.5
H7A_2 C7_2 H7AC_2 109.5
H7AB_2 C7_2 H7AC_2 109.5
C6_2 C8_2 H8A_2 109.5
C6_2 C8_2 H8AB_2 109.5
H8A_2 C8_2 H8AB_2 109.5
C6_2 C8_2 H8AC_2 109.5
H8A_2 C8_2 H8AC_2 109.5
H8AB_2 C8_2 H8AC_2 109.5
C6_2 C9_2 H9A_2 109.5
C6_2 C9_2 H9AB_2 109.5
H9A_2 C9_2 H9AB_2 109.5
C6_2 C9_2 H9AC_2 109.5
H9A_2 C9_2 H9AC_2 109.5
H9AB_2 C9_2 H9AC_2 109.5
C11_2 C10_2 C13_2 104.8(6)
C11_2 C10_2 C12_2 108.7(6)
C13_2 C10_2 C12_2 108.0(6)
C11_2 C10_2 C3_2 109.8(6)
C13_2 C10_2 C3_2 117.6(6)
C12_2 C10_2 C3_2 107.6(6)
C10_2 C11_2 H11A_2 109.5
C10_2 C11_2 H11B_2 109.5
H11A_2 C11_2 H11B_2 109.5
C10_2 C11_2 H11C_2 109.5
H11A_2 C11_2 H11C_2 109.5
H11B_2 C11_2 H11C_2 109.5
C10_2 C12_2 H12A_2 109.5
C10_2 C12_2 H12B_2 109.5
H12A_2 C12_2 H12B_2 109.5
C10_2 C12_2 H12C_2 109.5
H12A_2 C12_2 H12C_2 109.5
H12B_2 C12_2 H12C_2 109.5
C10_2 C13_2 H13A_2 109.5
C10_2 C13_2 H13B_2 109.5
H13A_2 C13_2 H13B_2 109.5
C10_2 C13_2 H13C_2 109.5
H13A_2 C13_2 H13C_2 109.5
H13B_2 C13_2 H13C_2 109.5
C17_2 C14_2 C4_2 111.4(6)
C17_2 C14_2 C15_2 106.8(6)
C4_2 C14_2 C15_2 110.7(6)
C17_2 C14_2 C16_2 104.7(6)
C4_2 C14_2 C16_2 112.5(6)
C15_2 C14_2 C16_2 110.6(6)
C14_2 C15_2 H15A_2 109.5
C14_2 C15_2 H15B_2 109.5
H15A_2 C15_2 H15B_2 109.5
C14_2 C15_2 H15C_2 109.5
H15A_2 C15_2 H15C_2 109.5
H15B_2 C15_2 H15C_2 109.5
C14_2 C16_2 H16A_2 109.5
C14_2 C16_2 H16B_2 109.5
H16A_2 C16_2 H16B_2 109.5
C14_2 C16_2 H16C_2 109.5
H16A_2 C16_2 H16C_2 109.5
H16B_2 C16_2 H16C_2 109.5
C14_2 C17_2 H17A_2 109.5
C14_2 C17_2 H17B_2 109.5
H17A_2 C17_2 H17B_2 109.5
C14_2 C17_2 H17C_2 109.5
H17A_2 C17_2 H17C_2 109.5
H17B_2 C17_2 H17C_2 109.5

loop_
_geom_bond_atom_site_label_1
_geom_bond_atom_site_label_2
_geom_bond_distance
Br1 Al2 2.340(2)
Al1 C5_1 2.178(7)
Al1 C2_1 2.183(7)
Al1 C4_1 2.192(7)
Al1 C1_1 2.209(7)
Al1 C3_1 2.216(7)
Al1 Al2 2.599(3)
Br2 Al2 2.322(2)
Al2 C1_2 2.063(7)
Al2 C5_2 2.387(7)
C1_1 C5_1 1.420(10)
C1_1 C2_1 1.428(10)
C1_1 C6_1 1.526(9)
C2_1 C3_1 1.440(9)
C2_1 H2_1 1.0000
C3_1 C4_1 1.463(9)
C3_1 C10_1 1.529(9)
C4_1 C5_1 1.435(9)
C4_1 C14_1 1.542(9)
C5_1 H5_1 1.0000
C6_1 C8_1 1.520(10)
C6_1 C7_1 1.529(11)
C6_1 C9_1 1.538(10)
C7_1 H7A_1 0.9800
C7_1 H7AB_1 0.9800
C7_1 H7AC_1 0.9800
C8_1 H8A_1 0.9800
C8_1 H8AB_1 0.9800
C8_1 H8AC_1 0.9800
C9_1 H9A_1 0.9800
C9_1 H9AB_1 0.9800
C9_1 H9AC_1 0.9800
C10_1 C11_1 1.539(10)
C10_1 C13_1 1.545(10)
C10_1 C12_1 1.548(10)
C11_1 H11A_1 0.9800
C11_1 H11B_1 0.9800
C11_1 H11C_1 0.9800
C12_1 H12A_1 0.9800
C12_1 H12B_1 0.9800
C12_1 H12C_1 0.9800
C13_1 H13A_1 0.9800
C13_1 H13B_1 0.9800
C13_1 H13C_1 0.9800
C14_1 C16_1 1.528(10)
C14_1 C15_1 1.534(10)
C14_1 C17_1 1.548(10)
C15_1 H15A_1 0.9800
C15_1 H15B_1 0.9800
C15_1 H15C_1 0.9800
C16_1 H16A_1 0.9800
C16_1 H16B_1 0.9800
C16_1 H16C_1 0.9800
C17_1 H17A_1 0.9800
C17_1 H17B_1 0.9800
C17_1 H17C_1 0.9800
C1_2 C2_2 1.438(9)
C1_2 C5_2 1.462(9)
C1_2 C6_2 1.548(9)
C2_2 C3_2 1.384(10)
C2_2 H2_2 0.9500
C3_2 C4_2 1.469(9)
C3_2 C10_2 1.543(9)
C4_2 C5_2 1.396(10)
C4_2 C14_2 1.533(9)
C5_2 H5_2 0.9500
C6_2 C9_2 1.530(11)
C6_2 C8_2 1.534(10)
C6_2 C7_2 1.541(10)
C7_2 H7A_2 0.9800
C7_2 H7AB_2 0.9800
C7_2 H7AC_2 0.9800
C8_2 H8A_2 0.9800
C8_2 H8AB_2 0.9800
C8_2 H8AC_2 0.9800
C9_2 H9A_2 0.9800
C9_2 H9AB_2 0.9800
C9_2 H9AC_2 0.9800
C10_2 C11_2 1.530(11)
C10_2 C13_2 1.531(9)
C10_2 C12_2 1.539(10)
C11_2 H11A_2 0.9800
C11_2 H11B_2 0.9800
C11_2 H11C_2 0.9800
C12_2 H12A_2 0.9800
C12_2 H12B_2 0.9800
C12_2 H12C_2 0.9800
C13_2 H13A_2 0.9800
C13_2 H13B_2 0.9800
C13_2 H13C_2 0.9800
C14_2 C17_2 1.528(10)
C14_2 C15_2 1.538(10)
C14_2 C16_2 1.546(10)
C15_2 H15A_2 0.9800
C15_2 H15B_2 0.9800
C15_2 H15C_2 0.9800
C16_2 H16A_2 0.9800
C16_2 H16B_2 0.9800
C16_2 H16C_2 0.9800
C17_2 H17A_2 0.9800
C17_2 H17B_2 0.9800
C17_2 H17C_2 0.9800

loop_
_geom_torsion_atom_site_label_1
_geom_torsion_atom_site_label_2
_geom_torsion_atom_site_label_3
_geom_torsion_atom_site_label_4
_geom_torsion
C5_1 C1_1 C2_1 C3_1 -0.6(8)
C6_1 C1_1 C2_1 C3_1 179.1(6)
Al1 C1_1 C2_1 C3_1 -62.1(5)
C5_1 C1_1 C2_1 Al1 61.5(5)
C6_1 C1_1 C2_1 Al1 -118.8(7)
C1_1 C2_1 C3_1 C4_1 1.7(8)
Al1 C2_1 C3_1 C4_1 -60.3(4)
C1_1 C2_1 C3_1 C10_1 -178.1(6)
Al1 C2_1 C3_1 C10_1 119.9(6)
C1_1 C2_1 C3_1 Al1 62.0(5)
C2_1 C3_1 C4_1 C5_1 -2.1(7)
C10_1 C3_1 C4_1 C5_1 177.7(7)
Al1 C3_1 C4_1 C5_1 -62.4(4)
C2_1 C3_1 C4_1 C14_1 -177.3(7)
C10_1 C3_1 C4_1 C14_1 2.5(13)
Al1 C3_1 C4_1 C14_1 122.4(8)
C2_1 C3_1 C4_1 Al1 60.3(4)
C10_1 C3_1 C4_1 Al1 -119.9(7)
C2_1 C1_1 C5_1 C4_1 -0.8(8)
C6_1 C1_1 C5_1 C4_1 179.5(6)
Al1 C1_1 C5_1 C4_1 60.8(5)
C2_1 C1_1 C5_1 Al1 -61.6(5)
C6_1 C1_1 C5_1 Al1 118.7(7)
C3_1 C4_1 C5_1 C1_1 1.9(8)
C14_1 C4_1 C5_1 C1_1 178.0(6)
Al1 C4_1 C5_1 C1_1 -61.3(5)
C3_1 C4_1 C5_1 Al1 63.2(4)
C14_1 C4_1 C5_1 Al1 -120.7(6)
C5_1 C1_1 C6_1 C8_1 -6.8(10)
C2_1 C1_1 C6_1 C8_1 173.6(7)
Al1 C1_1 C6_1 C8_1 84.2(7)
C5_1 C1_1 C6_1 C7_1 -127.7(8)
C2_1 C1_1 C6_1 C7_1 52.7(9)
Al1 C1_1 C6_1 C7_1 -36.7(8)
C5_1 C1_1 C6_1 C9_1 113.4(8)
C2_1 C1_1 C6_1 C9_1 -66.2(9)
Al1 C1_1 C6_1 C9_1 -155.6(5)
C2_1 C3_1 C10_1 C11_1 7.5(9)
C4_1 C3_1 C10_1 C11_1 -172.3(7)
Al1 C3_1 C10_1 C11_1 93.6(7)
C2_1 C3_1 C10_1 C13_1 -110.7(7)
C4_1 C3_1 C10_1 C13_1 69.5(9)
Al1 C3_1 C10_1 C13_1 -24.5(8)
C2_1 C3_1 C10_1 C12_1 123.5(7)
C4_1 C3_1 C10_1 C12_1 -56.3(10)
Al1 C3_1 C10_1 C12_1 -150.3(5)
C5_1 C4_1 C14_1 C16_1 150.9(7)
C3_1 C4_1 C14_1 C16_1 -34.4(11)
Al1 C4_1 C14_1 C16_1 65.0(8)
C5_1 C4_1 C14_1 C15_1 -84.7(7)
C3_1 C4_1 C14_1 C15_1 90.0(9)
Al1 C4_1 C14_1 C15_1 -170.7(5)
C5_1 C4_1 C14_1 C17_1 33.3(8)
C3_1 C4_1 C14_1 C17_1 -152.0(7)
Al1 C4_1 C14_1 C17_1 -52.6(8)
C5_2 C1_2 C2_2 C3_2 1.8(8)
C6_2 C1_2 C2_2 C3_2 144.4(6)
Al2 C1_2 C2_2 C3_2 -83.6(6)
C1_2 C2_2 C3_2 C4_2 -0.5(8)
C1_2 C2_2 C3_2 C10_2 -176.2(6)
C2_2 C3_2 C4_2 C5_2 -1.1(7)
C10_2 C3_2 C4_2 C5_2 173.6(7)
C2_2 C3_2 C4_2 C14_2 178.9(7)
C10_2 C3_2 C4_2 C14_2 -6.4(12)
C3_2 C4_2 C5_2 C1_2 2.3(8)
C14_2 C4_2 C5_2 C1_2 -177.7(6)
C3_2 C4_2 C5_2 Al2 64.4(5)
C14_2 C4_2 C5_2 Al2 -115.5(6)
C2_2 C1_2 C5_2 C4_2 -2.5(7)
C6_2 C1_2 C5_2 C4_2 -144.3(6)
Al2 C1_2 C5_2 C4_2 95.6(5)
C2_2 C1_2 C5_2 Al2 -98.1(5)
C6_2 C1_2 C5_2 Al2 120.0(7)
C2_2 C1_2 C6_2 C9_2 47.8(9)
C5_2 C1_2 C6_2 C9_2 -176.6(6)
Al2 C1_2 C6_2 C9_2 -75.4(7)
C2_2 C1_2 C6_2 C8_2 170.5(6)
C5_2 C1_2 C6_2 C8_2 -53.9(9)
Al2 C1_2 C6_2 C8_2 47.2(8)
C2_2 C1_2 C6_2 C7_2 -70.8(8)
C5_2 C1_2 C6_2 C7_2 64.8(9)
Al2 C1_2 C6_2 C7_2 165.9(5)
C2_2 C3_2 C10_2 C11_2 -35.9(8)
C4_2 C3_2 C10_2 C11_2 149.9(7)
C2_2 C3_2 C10_2 C13_2 -155.5(7)
C4_2 C3_2 C10_2 C13_2 30.2(11)
C2_2 C3_2 C10_2 C12_2 82.3(8)
C4_2 C3_2 C10_2 C12_2 -91.9(9)
C5_2 C4_2 C14_2 C17_2 0.6(9)
C3_2 C4_2 C14_2 C17_2 -179.3(7)
C5_2 C4_2 C14_2 C15_2 -118.0(7)
C3_2 C4_2 C14_2 C15_2 62.1(10)
C5_2 C4_2 C14_2 C16_2 117.8(7)
C3_2 C4_2 C14_2 C16_2 -62.2(9)
